data_4061709
loop_
_publ_author_name
'Dyson, Paul J.'
'Geldbach, Tilmann J.'
'Chaplin, Adrian B.'
'H\"anni, Kevin D.'
'Scopelliti, Rosario'

_journal_name_full Organometallics
_journal_paper_doi 10.1021/om050568m
_journal_year 2005
_chemical_formula_sum 'C72 H60 Cl4 O4 P2 Ru2'
_chemical_formula_weight 1395.07
_space_group_IT_number 18
_symmetry_cell_setting orthorhombic
_symmetry_space_group_name_Hall 'P 2 2ab'
_symmetry_space_group_name_H-M 'P 21 21 2'
_cell_angle_alpha 90.00
_cell_angle_beta 90.00
_cell_angle_gamma 90.00
_cell_formula_units_Z 2
_cell_length_a 13.776(2)
_cell_length_b 21.201(2)
_cell_length_c 10.7958(18)
_cell_measurement_temperature 140(2)
_cell_volume 3153.0(8)
_diffrn_ambient_temperature 140(2)
_exptl_crystal_density_diffrn 1.469
_cod_depositor_comments
;
The following automatic conversions were performed:
'_symmetry_cell_setting' value 'Orthorhombic' changed to 'orthorhombic'
according to '/home/saulius/struct/CIF-dictionaries/cif_core.dic'
dictionary named 'cif_core.dic' version 2.4.1 from 2010-06-29.

Automatic conversion script
Id: cif_fix_enum 1527 2010-12-29 10:47:43Z saulius 

2021-04-11
Z value and formula fixed to values more according to usual
chemical conventions.                 miguel
;
_cod_original_formula_sum 'C48 H40 Cl2.67 O2.67 P1.33 Ru1.33'
_cod_original_formula_weight 930.05
_cod_original_formula_units_Z 3
_cod_database_code 4061709

loop_
_symmetry_equiv_pos_as_xyz
'x, y, z'
'-x, -y, z'
'-x+1/2, y+1/2, -z'
'x+1/2, -y+1/2, -z'

loop_
_atom_site_label
_atom_site_type_symbol
_atom_site_fract_x
_atom_site_fract_y
_atom_site_fract_z
_atom_site_U_iso_or_equiv
_atom_site_adp_type
_atom_site_occupancy
_atom_site_symmetry_multiplicity
_atom_site_calc_flag
_atom_site_refinement_flags
_atom_site_disorder_assembly
_atom_site_disorder_group
Ru1 Ru 0.23589(6) 0.82443(5) 1.01015(12) 0.0278(3) Uani 1 1 d U . .
Cl1 Cl 0.3219(3) 0.81113(16) 1.1979(4) 0.0456(11) Uani 1 1 d U . .
Cl2 Cl 0.1251(3) 0.74703(17) 1.0839(4) 0.0398(11) Uani 1 1 d U . .
P1 P 0.1478(2) 0.90203(17) 1.1076(4) 0.0248(10) Uani 1 1 d U . .
O1 O 0.0787(5) 0.9430(3) 1.0147(10) 0.031(2) Uani 1 1 d U . .
C1 C 0.2281(13) 0.7838(6) 0.8214(14) 0.050(3) Uani 1 1 d U . .
C2 C 0.3114(12) 0.7631(7) 0.8744(15) 0.052(4) Uani 1 1 d U . .
H2A H 0.3257 0.7193 0.8777 0.062 Uiso 1 1 calc R . .
C3 C 0.3730(11) 0.8054(7) 0.9220(17) 0.061(4) Uani 1 1 d U . .
H3A H 0.4295 0.7908 0.9636 0.073 Uiso 1 1 calc R . .
C4 C 0.3574(11) 0.8702(8) 0.9127(18) 0.059(4) Uani 1 1 d U . .
C5 C 0.2666(13) 0.8902(6) 0.8667(14) 0.051(4) Uani 1 1 d U . .
H5A H 0.2525 0.9340 0.8695 0.061 Uiso 1 1 calc R . .
C6 C 0.1991(12) 0.8521(7) 0.8197(15) 0.050(4) Uani 1 1 d U . .
H6 H 0.1386 0.8666 0.7884 0.060 Uiso 1 1 calc R . .
C7 C 0.1615(15) 0.7359(10) 0.763(2) 0.090(7) Uiso 1 1 d U . .
H7A H 0.1667 0.6973 0.8156 0.108 Uiso 1 1 calc R . .
C8 C 0.0781(15) 0.7505(10) 0.766(2) 0.107(8) Uiso 1 1 d U . .
H8A H 0.0636 0.7702 0.8457 0.160 Uiso 1 1 calc R . .
H8B H 0.0376 0.7129 0.7551 0.160 Uiso 1 1 calc R . .
H8C H 0.0645 0.7805 0.6988 0.160 Uiso 1 1 calc R . .
C9 C 0.2282(19) 0.7201(13) 0.635(3) 0.208(13) Uiso 1 1 d U . .
H9A H 0.1854 0.7061 0.5683 0.312 Uiso 1 1 calc R . .
H9B H 0.2752 0.6867 0.6542 0.312 Uiso 1 1 calc R . .
H9C H 0.2629 0.7582 0.6095 0.312 Uiso 1 1 calc R . .
C10 C 0.4420(12) 0.9169(9) 0.982(2) 0.102(7) Uiso 1 1 d U . .
H10A H 0.4865 0.8906 1.0310 0.153 Uiso 1 1 calc R . .
H10B H 0.4095 0.9470 1.0374 0.153 Uiso 1 1 calc R . .
H10C H 0.4787 0.9399 0.9192 0.153 Uiso 1 1 calc R . .
C20 C 0.0024(9) 0.9247(6) 0.9390(13) 0.023(3) Uani 1 1 d U . .
C21 C -0.0218(8) 0.9684(5) 0.8528(12) 0.016(3) Uani 1 1 d U . .
C22 C -0.1006(9) 0.9553(6) 0.7723(13) 0.023(3) Uani 1 1 d U . .
C23 C -0.1328(10) 0.9965(6) 0.6797(14) 0.036(4) Uani 1 1 d U . .
H23A H -0.1001 1.0355 0.6681 0.044 Uiso 1 1 calc R . .
C24 C -0.2114(10) 0.9817(6) 0.6044(14) 0.043(4) Uani 1 1 d U . .
H24A H -0.2326 1.0103 0.5421 0.051 Uiso 1 1 calc R . .
C25 C -0.2586(12) 0.9238(7) 0.6223(13) 0.048(4) Uani 1 1 d U . .
H25A H -0.3120 0.9134 0.5704 0.058 Uiso 1 1 calc R . .
C26 C -0.2314(10) 0.8824(6) 0.7100(12) 0.034(4) Uani 1 1 d U . .
H26A H -0.2671 0.8445 0.7206 0.041 Uiso 1 1 calc R . .
C27 C -0.1511(9) 0.8944(6) 0.7860(14) 0.025(3) Uani 1 1 d U . .
C28 C -0.1164(9) 0.8529(6) 0.8771(13) 0.026(3) Uani 1 1 d U . .
H28A H -0.1479 0.8133 0.8859 0.031 Uiso 1 1 calc R . .
C29 C -0.0431(7) 0.8654(6) 0.9513(12) 0.019(3) Uani 1 1 d U . .
H29A H -0.0215 0.8355 1.0109 0.023 Uiso 1 1 calc R . .
C30 C 0.2252(9) 0.9691(6) 1.1541(13) 0.027(3) Uani 1 1 d U . .
C31 C 0.2246(9) 1.0232(5) 1.0763(12) 0.027(3) Uani 1 1 d U . .
H31 H 0.1843 1.0268 1.0052 0.032 Uiso 1 1 calc R . .
C32 C 0.2906(9) 1.0723(7) 1.1152(16) 0.040(4) Uani 1 1 d U . .
H32A H 0.2974 1.1093 1.0665 0.048 Uiso 1 1 calc R . .
C33 C 0.3405(11) 1.0660(7) 1.2161(17) 0.048(5) Uani 1 1 d U . .
H33A H 0.3823 1.0997 1.2386 0.058 Uiso 1 1 calc R . .
C34 C 0.3379(12) 1.0149(8) 1.2927(17) 0.063(5) Uani 1 1 d U . .
H34A H 0.3764 1.0131 1.3656 0.076 Uiso 1 1 calc R . .
C35 C 0.2772(10) 0.9657(6) 1.2599(13) 0.038(4) Uani 1 1 d U . .
H35A H 0.2720 0.9296 1.3117 0.046 Uiso 1 1 calc R . .
C40 C 0.0709(9) 0.8897(6) 1.2359(13) 0.024(3) Uani 1 1 d U . .
C41 C -0.0128(9) 0.9185(6) 1.2539(13) 0.028(3) Uani 1 1 d U . .
H41A H -0.0360 0.9454 1.1900 0.033 Uiso 1 1 calc R . .
C42 C -0.0695(11) 0.9122(7) 1.3596(15) 0.051(4) Uani 1 1 d U . .
H42A H -0.1308 0.9326 1.3649 0.061 Uiso 1 1 calc R . .
C43 C -0.0359(12) 0.8762(8) 1.4562(16) 0.070(6) Uani 1 1 d U . .
H43A H -0.0687 0.8748 1.5336 0.084 Uiso 1 1 calc R . .
C44 C 0.0429(14) 0.8442(8) 1.4363(18) 0.099(8) Uani 1 1 d U . .
H44A H 0.0603 0.8140 1.4973 0.119 Uiso 1 1 calc R . .
C45 C 0.1051(15) 0.8498(8) 1.3336(16) 0.092(7) Uani 1 1 d U . .
H45 H 0.1657 0.8285 1.3294 0.110 Uiso 1 1 calc R . .
O3 O 0.4556(17) 0.8949(11) 0.469(2) 0.221(10) Uiso 1 1 d U . .
C50 C 0.5344(17) 0.8658(13) 0.512(3) 0.138(9) Uiso 1 1 d U . .
C51 C 0.499(3) 0.820(3) 0.605(4) 0.277(19) Uiso 1 1 d U . .
C52 C 0.419(2) 0.7974(15) 0.538(3) 0.183(13) Uiso 1 1 d U . .
C53 C 0.3657(17) 0.8594(13) 0.521(3) 0.147(9) Uiso 1 1 d U . .

loop_
_atom_site_aniso_label
_atom_site_aniso_U_11
_atom_site_aniso_U_22
_atom_site_aniso_U_33
_atom_site_aniso_U_23
_atom_site_aniso_U_13
_atom_site_aniso_U_12
Ru1 0.0348(6) 0.0113(4) 0.0374(7) -0.0029(7) 0.0002(7) 0.0018(5)
Cl1 0.053(2) 0.020(2) 0.064(3) -0.014(2) -0.028(2) 0.0157(18)
Cl2 0.050(2) 0.026(2) 0.043(3) 0.012(2) -0.020(2) -0.0091(18)
P1 0.029(2) 0.018(2) 0.028(2) -0.0048(18) -0.0093(18) 0.0021(16)
O1 0.034(5) 0.014(4) 0.044(6) -0.011(5) -0.014(5) 0.003(3)
C1 0.107(11) 0.010(6) 0.032(6) 0.006(6) 0.001(7) -0.005(7)
C2 0.098(11) 0.015(6) 0.043(9) 0.009(6) 0.029(6) 0.017(5)
C3 0.061(6) 0.044(9) 0.079(9) -0.003(8) 0.019(6) 0.023(6)
C4 0.056(7) 0.037(8) 0.085(10) -0.021(7) 0.042(6) 0.003(5)
C5 0.097(10) 0.008(5) 0.047(8) 0.000(5) 0.023(7) 0.014(6)
C6 0.092(10) 0.031(7) 0.026(5) -0.012(6) 0.005(6) 0.025(6)
C20 0.022(6) 0.019(5) 0.027(7) -0.002(5) -0.007(5) 0.005(5)
C21 0.014(7) 0.010(7) 0.022(8) -0.002(5) 0.010(5) 0.000(5)
C22 0.025(8) 0.010(6) 0.035(9) -0.007(6) -0.001(6) 0.008(5)
C23 0.050(9) 0.009(7) 0.050(11) -0.004(6) -0.020(7) 0.011(6)
C24 0.067(11) 0.027(8) 0.035(10) 0.011(8) -0.014(7) 0.004(7)
C25 0.057(10) 0.046(8) 0.043(9) 0.010(8) -0.020(9) -0.004(7)
C26 0.056(9) 0.011(6) 0.036(9) -0.002(6) -0.022(7) -0.010(6)
C27 0.015(7) 0.021(7) 0.040(9) 0.002(6) -0.003(6) 0.001(5)
C28 0.031(6) 0.012(6) 0.033(7) 0.001(5) -0.005(5) 0.006(5)
C29 0.017(6) 0.011(6) 0.030(9) 0.013(6) 0.000(5) 0.005(5)
C30 0.025(7) 0.018(6) 0.039(9) -0.010(5) -0.007(6) -0.002(5)
C31 0.023(7) 0.023(6) 0.034(8) -0.011(6) 0.004(7) -0.002(6)
C32 0.031(9) 0.022(7) 0.067(11) -0.013(8) -0.009(7) 0.001(6)
C33 0.044(11) 0.026(9) 0.074(13) -0.020(8) -0.018(9) -0.003(8)
C34 0.092(13) 0.048(11) 0.049(13) -0.011(8) -0.025(10) -0.022(9)
C35 0.046(10) 0.021(7) 0.047(9) -0.017(6) -0.023(7) 0.005(6)
C40 0.025(6) 0.012(6) 0.034(6) -0.008(5) -0.006(5) 0.004(4)
C41 0.034(6) 0.013(6) 0.036(7) -0.005(6) 0.001(5) -0.002(5)
C42 0.058(10) 0.042(11) 0.052(11) 0.006(9) 0.017(8) 0.019(8)
C43 0.088(12) 0.081(15) 0.040(11) 0.017(10) 0.009(9) 0.038(10)
C44 0.174(18) 0.065(14) 0.059(12) 0.037(10) 0.051(12) 0.092(13)
C45 0.145(16) 0.089(16) 0.041(11) 0.020(9) 0.026(10) 0.087(13)

loop_
_geom_bond_atom_site_label_1
_geom_bond_atom_site_label_2
_geom_bond_distance
_geom_bond_site_symmetry_2
_geom_bond_publ_flag
Ru1 C5 2.126(14) . ?
Ru1 C3 2.153(15) . ?
Ru1 C6 2.197(16) . ?
Ru1 C4 2.203(16) . ?
Ru1 C1 2.215(15) . ?
Ru1 C2 2.218(15) . ?
Ru1 P1 2.299(4) . ?
Ru1 Cl1 2.365(4) . ?
Ru1 Cl2 2.378(4) . ?
P1 O1 1.633(9) . ?
P1 C40 1.763(14) . ?
P1 C30 1.847(13) . ?
O1 C20 1.387(14) . ?
C1 C2 1.35(2) . ?
C1 C6 1.501(17) . ?
C1 C7 1.51(2) . ?
C2 C3 1.34(2) . ?
C3 C4 1.40(2) . ?
C4 C5 1.41(2) . ?
C4 C10 1.70(2) . ?
C5 C6 1.332(19) . ?
C7 C8 1.19(2) . ?
C7 C9 1.69(3) . ?
C20 C21 1.356(16) . ?
C20 C29 1.410(16) . ?
C21 C22 1.418(16) . ?
C21 C21 1.47(2) 2_575 ?
C22 C23 1.398(17) . ?
C22 C27 1.474(16) . ?
C23 C24 1.390(17) . ?
C24 C25 1.405(18) . ?
C25 C26 1.343(16) . ?
C26 C27 1.401(17) . ?
C27 C28 1.404(16) . ?
C28 C29 1.316(15) . ?
C30 C35 1.351(17) . ?
C30 C31 1.421(16) . ?
C31 C32 1.444(16) . ?
C32 C33 1.296(19) . ?
C33 C34 1.36(2) . ?
C34 C35 1.383(17) . ?
C40 C41 1.319(15) . ?
C40 C45 1.433(19) . ?
C41 C42 1.389(17) . ?
C42 C43 1.374(19) . ?
C43 C44 1.298(19) . ?
C44 C45 1.41(2) . ?
O3 C50 1.33(3) . ?
O3 C53 1.56(3) . ?
C50 C51 1.48(5) . ?
C51 C52 1.40(4) . ?
C52 C53 1.52(3) . ?
